data_7100525
loop_
_publ_author_name
'K. C. Kumara Swamy'
'Manab Chakravarty'
'Praveen Kommana'

_publ_section_title
;
Nonstoichiometry induced by differential oxygen/ lone
pair occupation in chiral bicyclic 1,1'-binaphthoxy cyclodiphosphazanes
;
_journal_name_full 'Chemical Communications'
_journal_paper_doi 10.1039/b509327a
_journal_year 2005
_chemical_formula_sum 'C28 H30 N2 O4 P2'
_chemical_formula_weight 520.48
_space_group_IT_number 19
_symmetry_cell_setting orthorhombic
_symmetry_space_group_name_Hall 'P 2ac 2ab'
_symmetry_space_group_name_H-M 'P 21 21 21'
_cell_angle_alpha 90.00
_cell_angle_beta 90.00
_cell_angle_gamma 90.00
_cell_formula_units_Z 4
_cell_length_a 9.7305(14)
_cell_length_b 15.256(2)
_cell_length_c 17.737(3)
_cell_measurement_temperature 273(2)
_cell_volume 2633.0(7)
_diffrn_ambient_temperature 273(2)
_exptl_crystal_density_diffrn 1.313
_cod_database_code 7100525

loop_
_symmetry_equiv_pos_as_xyz
'x, y, z'
'-x+1/2, -y, z+1/2'
'-x, y+1/2, -z+1/2'
'x+1/2, -y+1/2, -z'

loop_
_atom_site_label
_atom_site_type_symbol
_atom_site_fract_x
_atom_site_fract_y
_atom_site_fract_z
_atom_site_U_iso_or_equiv
_atom_site_adp_type
_atom_site_occupancy
_atom_site_symmetry_multiplicity
_atom_site_calc_flag
_atom_site_refinement_flags
_atom_site_disorder_assembly
_atom_site_disorder_group
P1 P 0.68070(5) 0.51241(3) -0.01299(3) 0.03966(13) Uani 1 1 d . . .
P2 P 0.77883(5) 0.43505(3) 0.09458(3) 0.04023(14) Uani 1 1 d . . .
O1 O 0.60272(14) 0.59992(8) 0.01343(7) 0.0418(3) Uani 1 1 d . . .
O2 O 0.75355(13) 0.48630(9) 0.17168(7) 0.0450(3) Uani 1 1 d . . .
O3 O 0.66595(16) 0.50091(10) -0.09388(8) 0.0564(4) Uani 1 1 d . . .
O4 O 0.86198(16) 0.35738(10) 0.10855(8) 0.0558(4) Uani 1 1 d . . .
N1 N 0.83168(15) 0.50916(11) 0.03078(8) 0.0402(4) Uani 1 1 d . . .
N2 N 0.63134(17) 0.43257(11) 0.04633(9) 0.0432(4) Uani 1 1 d . . .
C1 C 0.9761(2) 0.52596(14) 0.00519(12) 0.0466(5) Uani 1 1 d . . .
C2 C 1.0309(3) 0.44252(17) -0.03319(17) 0.0772(8) Uani 1 1 d . . .
H2A H 1.0444 0.3976 0.0040 0.116 Uiso 1 1 calc R . .
H2B H 1.1168 0.4552 -0.0575 0.116 Uiso 1 1 calc R . .
H2C H 0.9657 0.4227 -0.0700 0.116 Uiso 1 1 calc R . .
C3 C 0.9748(3) 0.59963(15) -0.05254(12) 0.0554(5) Uani 1 1 d . . .
H3A H 0.9088 0.5866 -0.0911 0.083 Uiso 1 1 calc R . .
H3B H 1.0644 0.6051 -0.0748 0.083 Uiso 1 1 calc R . .
H3C H 0.9506 0.6536 -0.0282 0.083 Uiso 1 1 calc R . .
C4 C 1.0600(3) 0.5517(2) 0.07331(15) 0.0839(9) Uani 1 1 d . . .
H4A H 1.0214 0.6034 0.0957 0.126 Uiso 1 1 calc R . .
H4B H 1.1530 0.5633 0.0582 0.126 Uiso 1 1 calc R . .
H4C H 1.0590 0.5047 0.1093 0.126 Uiso 1 1 calc R . .
C5 C 0.5252(3) 0.36381(15) 0.03484(14) 0.0599(6) Uani 1 1 d . . .
C6 C 0.5633(7) 0.3123(2) -0.03550(18) 0.137(2) Uani 1 1 d . . .
H6A H 0.5638 0.3508 -0.0783 0.205 Uiso 1 1 calc R . .
H6B H 0.4973 0.2665 -0.0434 0.205 Uiso 1 1 calc R . .
H6C H 0.6530 0.2871 -0.0292 0.205 Uiso 1 1 calc R . .
C7 C 0.5232(3) 0.30149(17) 0.10177(16) 0.0789(8) Uani 1 1 d . . .
H7A H 0.6145 0.2801 0.1110 0.118 Uiso 1 1 calc R . .
H7B H 0.4633 0.2531 0.0910 0.118 Uiso 1 1 calc R . .
H7C H 0.4906 0.3320 0.1456 0.118 Uiso 1 1 calc R . .
C8 C 0.3905(3) 0.4103(3) 0.0277(3) 0.161(2) Uani 1 1 d . . .
H8A H 0.3780 0.4487 0.0701 0.242 Uiso 1 1 calc R . .
H8B H 0.3174 0.3681 0.0264 0.242 Uiso 1 1 calc R . .
H8C H 0.3897 0.4441 -0.0180 0.242 Uiso 1 1 calc R . .
C9 C 0.66946(19) 0.66629(12) 0.05366(10) 0.0379(4) Uani 1 1 d . . .
C10 C 0.7335(2) 0.73235(13) 0.01200(11) 0.0437(4) Uani 1 1 d . . .
H10 H 0.7244 0.7334 -0.0402 0.052 Uiso 1 1 calc R . .
C11 C 0.8087(2) 0.79489(12) 0.04706(12) 0.0469(5) Uani 1 1 d . . .
H11 H 0.8522 0.8380 0.0187 0.056 Uiso 1 1 calc R . .
C12 C 0.8218(2) 0.79527(12) 0.12620(11) 0.0414(4) Uani 1 1 d . . .
C13 C 0.9052(2) 0.85753(14) 0.16371(13) 0.0540(5) Uani 1 1 d . . .
H13 H 0.9545 0.8984 0.1358 0.065 Uiso 1 1 calc R . .
C14 C 0.9138(3) 0.85802(15) 0.23989(14) 0.0596(6) Uani 1 1 d . . .
H14 H 0.9685 0.8994 0.2640 0.071 Uiso 1 1 calc R . .
C15 C 0.8410(3) 0.79685(16) 0.28228(13) 0.0619(6) Uani 1 1 d . . .
H15 H 0.8473 0.7982 0.3346 0.074 Uiso 1 1 calc R . .
C16 C 0.7606(2) 0.73489(14) 0.24856(12) 0.0518(5) Uani 1 1 d . . .
H16 H 0.7131 0.6946 0.2781 0.062 Uiso 1 1 calc R . .
C17 C 0.7490(2) 0.73139(13) 0.16927(11) 0.0410(4) Uani 1 1 d . . .
C18 C 0.67026(19) 0.66525(11) 0.13125(10) 0.0377(4) Uani 1 1 d . . .
C19 C 0.5842(2) 0.60242(12) 0.17552(10) 0.0378(4) Uani 1 1 d . . .
C20 C 0.4515(2) 0.63055(13) 0.20125(10) 0.0403(4) Uani 1 1 d . . .
C21 C 0.3979(2) 0.71515(13) 0.18391(12) 0.0479(5) Uani 1 1 d . . .
H21 H 0.4501 0.7538 0.1552 0.057 Uiso 1 1 calc R . .
C22 C 0.2716(3) 0.74018(16) 0.20877(14) 0.0596(6) Uani 1 1 d . . .
H22 H 0.2384 0.7955 0.1966 0.072 Uiso 1 1 calc R . .
C23 C 0.1906(3) 0.68342(17) 0.25267(14) 0.0641(6) Uani 1 1 d . . .
H23 H 0.1047 0.7013 0.2697 0.077 Uiso 1 1 calc R . .
C24 C 0.2386(3) 0.60249(16) 0.26998(13) 0.0596(6) Uani 1 1 d . . .
H24 H 0.1841 0.5651 0.2987 0.072 Uiso 1 1 calc R . .
C25 C 0.3693(2) 0.57318(14) 0.24559(11) 0.0470(5) Uani 1 1 d . . .
C26 C 0.4204(2) 0.48998(14) 0.26417(11) 0.0531(5) Uani 1 1 d . . .
H26 H 0.3674 0.4523 0.2934 0.064 Uiso 1 1 calc R . .
C27 C 0.5461(2) 0.46380(14) 0.24009(11) 0.0505(5) Uani 1 1 d . . .
H27 H 0.5796 0.4089 0.2537 0.061 Uiso 1 1 calc R . .
C28 C 0.6256(2) 0.51965(13) 0.19458(10) 0.0404(4) Uani 1 1 d . . .

loop_
_atom_site_aniso_label
_atom_site_aniso_U_11
_atom_site_aniso_U_22
_atom_site_aniso_U_33
_atom_site_aniso_U_23
_atom_site_aniso_U_13
_atom_site_aniso_U_12
P1 0.0425(3) 0.0359(2) 0.0405(3) -0.0011(2) -0.0043(2) 0.0030(2)
P2 0.0396(3) 0.0358(3) 0.0453(3) 0.0044(2) 0.0002(2) 0.0064(2)
O1 0.0421(7) 0.0354(7) 0.0480(7) -0.0003(6) -0.0070(6) 0.0054(6)
O2 0.0441(7) 0.0490(8) 0.0421(7) 0.0034(6) -0.0008(5) 0.0094(7)
O3 0.0711(9) 0.0572(9) 0.0409(7) -0.0031(7) -0.0100(7) 0.0060(8)
O4 0.0571(9) 0.0459(8) 0.0644(9) 0.0098(7) 0.0021(7) 0.0175(7)
N1 0.0360(8) 0.0426(9) 0.0420(8) 0.0044(7) 0.0016(6) 0.0046(7)
N2 0.0430(9) 0.0369(8) 0.0497(9) 0.0009(8) -0.0037(7) -0.0017(8)
C1 0.0350(9) 0.0511(11) 0.0537(12) 0.0024(10) 0.0018(8) 0.0021(9)
C2 0.0649(16) 0.0620(15) 0.105(2) 0.0115(15) 0.0305(14) 0.0208(14)
C3 0.0519(13) 0.0548(13) 0.0596(13) 0.0063(11) 0.0130(10) 0.0004(11)
C4 0.0628(16) 0.119(2) 0.0698(16) 0.0167(16) -0.0156(12) -0.0303(17)
C5 0.0553(14) 0.0467(12) 0.0777(16) 0.0030(11) -0.0092(11) -0.0137(11)
C6 0.248(6) 0.081(2) 0.082(2) -0.0242(18) 0.014(3) -0.087(3)
C7 0.096(2) 0.0539(15) 0.0865(18) 0.0061(14) 0.0059(17) -0.0260(15)
C8 0.0471(17) 0.107(3) 0.330(7) 0.084(4) -0.036(3) -0.0174(19)
C9 0.0365(9) 0.0341(9) 0.0431(10) 0.0012(8) -0.0010(8) 0.0074(8)
C10 0.0509(11) 0.0397(10) 0.0404(9) 0.0049(8) 0.0059(9) 0.0056(9)
C11 0.0496(12) 0.0352(10) 0.0559(11) 0.0095(9) 0.0131(9) 0.0002(9)
C12 0.0355(9) 0.0345(10) 0.0540(11) -0.0017(8) 0.0061(8) 0.0035(8)
C13 0.0444(12) 0.0423(11) 0.0751(15) -0.0045(11) 0.0045(10) -0.0026(10)
C14 0.0544(13) 0.0513(13) 0.0730(15) -0.0117(12) -0.0099(11) -0.0017(11)
C15 0.0668(16) 0.0636(15) 0.0552(13) -0.0108(11) -0.0108(11) 0.0045(12)
C16 0.0550(12) 0.0546(12) 0.0460(11) -0.0004(10) 0.0019(9) -0.0012(10)
C17 0.0377(10) 0.0385(10) 0.0467(11) 0.0000(8) 0.0028(8) 0.0050(8)
C18 0.0381(10) 0.0308(9) 0.0442(10) 0.0024(7) 0.0040(8) 0.0036(8)
C19 0.0407(10) 0.0378(9) 0.0349(9) 0.0016(8) 0.0010(7) 0.0008(8)
C20 0.0434(11) 0.0390(10) 0.0386(10) -0.0008(8) 0.0014(8) -0.0015(8)
C21 0.0488(12) 0.0404(11) 0.0544(12) 0.0035(9) 0.0061(9) 0.0026(9)
C22 0.0560(13) 0.0488(12) 0.0741(16) -0.0020(11) 0.0025(11) 0.0134(11)
C23 0.0456(13) 0.0683(15) 0.0783(15) -0.0053(13) 0.0143(11) 0.0063(11)
C24 0.0523(13) 0.0640(14) 0.0626(14) 0.0020(12) 0.0156(11) -0.0001(11)
C25 0.0502(11) 0.0483(12) 0.0425(10) 0.0010(9) 0.0066(8) -0.0036(10)
C26 0.0609(13) 0.0499(12) 0.0484(11) 0.0094(10) 0.0133(10) -0.0052(11)
C27 0.0641(13) 0.0397(11) 0.0478(11) 0.0130(9) 0.0046(10) 0.0029(10)
C28 0.0423(10) 0.0427(10) 0.0362(9) 0.0025(8) 0.0030(8) 0.0018(9)

loop_
_geom_bond_atom_site_label_1
_geom_bond_atom_site_label_2
_geom_bond_distance
_geom_bond_site_symmetry_2
_geom_bond_publ_flag
P1 O3 1.4526(14) . ?
P1 O1 1.6055(13) . ?
P1 N1 1.6623(16) . ?
P1 N2 1.6796(17) . ?
P2 O4 1.4560(15) . ?
P2 O2 1.5943(14) . ?
P2 N2 1.6714(17) . ?
P2 N1 1.6804(16) . ?
O1 C9 1.399(2) . ?
O2 C28 1.405(2) . ?
N1 C1 1.499(2) . ?
N2 C5 1.486(3) . ?
C1 C4 1.510(3) . ?
C1 C3 1.520(3) . ?
C1 C2 1.539(3) . ?
C2 H2A 0.9600 . ?
C2 H2B 0.9600 . ?
C2 H2C 0.9600 . ?
C3 H3A 0.9600 . ?
C3 H3B 0.9600 . ?
C3 H3C 0.9600 . ?
C4 H4A 0.9600 . ?
C4 H4B 0.9600 . ?
C4 H4C 0.9600 . ?
C5 C8 1.496(4) . ?
C5 C6 1.520(4) . ?
C5 C7 1.521(3) . ?
C6 H6A 0.9600 . ?
C6 H6B 0.9600 . ?
C6 H6C 0.9600 . ?
C7 H7A 0.9600 . ?
C7 H7B 0.9600 . ?
C7 H7C 0.9600 . ?
C8 H8A 0.9600 . ?
C8 H8B 0.9600 . ?
C8 H8C 0.9600 . ?
C9 C18 1.376(2) . ?
C9 C10 1.396(3) . ?
C10 C11 1.354(3) . ?
C10 H10 0.9300 . ?
C11 C12 1.409(3) . ?
C11 H11 0.9300 . ?
C12 C13 1.415(3) . ?
C12 C17 1.426(3) . ?
C13 C14 1.354(3) . ?
C13 H13 0.9300 . ?
C14 C15 1.392(3) . ?
C14 H14 0.9300 . ?
C15 C16 1.365(3) . ?
C15 H15 0.9300 . ?
C16 C17 1.412(3) . ?
C16 H16 0.9300 . ?
C17 C18 1.435(3) . ?
C18 C19 1.495(3) . ?
C19 C28 1.368(3) . ?
C19 C20 1.435(3) . ?
C20 C25 1.423(3) . ?
C20 C21 1.426(3) . ?
C21 C22 1.360(3) . ?
C21 H21 0.9300 . ?
C22 C23 1.406(3) . ?
C22 H22 0.9300 . ?
C23 C24 1.355(3) . ?
C23 H23 0.9300 . ?
C24 C25 1.416(3) . ?
C24 H24 0.9300 . ?
C25 C26 1.403(3) . ?
C26 C27 1.355(3) . ?
C26 H26 0.9300 . ?
C27 C28 1.406(3) . ?
C27 H27 0.9300 . ?
